data_7028406
loop_
_publ_author_name
'Manna, Cesar M.'
'Nassar, Mostafa Y.'
'Tofan, Daniel'
'Chakarawet, Khetpakorn'
'Cummins, Christopher C.'

_publ_section_title
;
 Facile synthesis of mononuclear early transition-metal complexes of
 \k3cyclo-tetrametaphosphate ([P4O12]4-) and cyclo-trimetaphosphate
 ([P3O9]3-.
;
_journal_issue 4
_journal_name_full 'Dalton transactions (Cambridge, England : 2003)'
_journal_page_first 1509
_journal_page_last 1518
_journal_paper_doi 10.1039/c3dt52526k
_journal_volume 43
_journal_year 2014
_chemical_formula_sum 'C216 H460 Cl8 Mo4 N12 O56 P16'
_chemical_formula_weight 5284.84
_chemical_name_systematic
;
?
;
_space_group_IT_number 19
_symmetry_cell_setting orthorhombic
_symmetry_space_group_name_Hall 'P 2ac 2ab'
_symmetry_space_group_name_H-M 'P 21 21 21'
_atom_sites_solution_hydrogens geom
_atom_sites_solution_primary direct
_atom_sites_solution_secondary difmap
_audit_creation_method SHELXL-97
_cell_angle_alpha 90.00
_cell_angle_beta 90.00
_cell_angle_gamma 90.00
_cell_formula_units_Z 1
_cell_length_a 12.1845(16)
_cell_length_b 23.687(3)
_cell_length_c 23.769(3)
_cell_measurement_reflns_used 9815
_cell_measurement_temperature 100(2)
_cell_measurement_theta_max 24.87
_cell_measurement_theta_min 2.40
_cell_volume 6860.1(15)
_computing_cell_refinement 'SAINT 7.46A (Bruker-AXS, 2009)'
_computing_data_collection 'APEX2 v2009.9.0 (Bruker-AXS, 2009)'
_computing_data_reduction 'SAINT 7.46A (Bruker-AXS, 2009)'
_computing_molecular_graphics 'Bruker SHELXTL'
_computing_publication_material 'Bruker SHELXTL'
_computing_structure_refinement 'SHELXL-97 (Sheldrick, 2008)'
_computing_structure_solution 'SHELXS-97 (Sheldrick, 2008)'
_diffrn_ambient_temperature 100(2)
_diffrn_detector_area_resol_mean 8.3
_diffrn_measured_fraction_theta_full 1.000
_diffrn_measured_fraction_theta_max 1.000
_diffrn_measurement_device_type 'Bruker Smart APEX CCD'
_diffrn_measurement_method '\f and \w scans'
_diffrn_radiation_monochromator graphite
_diffrn_radiation_source 'fine-focus sealed tube'
_diffrn_radiation_type MoK\a
_diffrn_radiation_wavelength 0.71073
_diffrn_reflns_av_R_equivalents 0.0607
_diffrn_reflns_av_sigmaI/netI 0.0323
_diffrn_reflns_limit_h_max 14
_diffrn_reflns_limit_h_min -14
_diffrn_reflns_limit_k_max 28
_diffrn_reflns_limit_k_min -28
_diffrn_reflns_limit_l_max 28
_diffrn_reflns_limit_l_min -27
_diffrn_reflns_number 113188
_diffrn_reflns_theta_full 25.03
_diffrn_reflns_theta_max 25.03
_diffrn_reflns_theta_min 1.88
_exptl_absorpt_coefficient_mu 0.420
_exptl_absorpt_correction_T_max 0.9793
_exptl_absorpt_correction_T_min 0.8500
_exptl_absorpt_correction_type multi-scan
_exptl_absorpt_process_details 'SADABS (Sheldrick, 2009)'
_exptl_crystal_colour yellow
_exptl_crystal_density_diffrn 1.279
_exptl_crystal_density_method 'not measured'
_exptl_crystal_description Plate
_exptl_crystal_F_000 2832
_exptl_crystal_size_max 0.40
_exptl_crystal_size_mid 0.22
_exptl_crystal_size_min 0.05
_refine_diff_density_max 1.248
_refine_diff_density_min -1.273
_refine_diff_density_rms 0.081
_refine_ls_abs_structure_details 'Flack H D (1983), Acta Cryst. A39, 876-881'
_refine_ls_abs_structure_Flack 0.00(5)
_refine_ls_extinction_method none
_refine_ls_goodness_of_fit_ref 1.044
_refine_ls_hydrogen_treatment mixed
_refine_ls_matrix_type full
_refine_ls_number_parameters 810
_refine_ls_number_reflns 12130
_refine_ls_number_restraints 234
_refine_ls_restrained_S_all 1.038
_refine_ls_R_factor_all 0.0726
_refine_ls_R_factor_gt 0.0617
_refine_ls_shift/su_max 0.001
_refine_ls_shift/su_mean 0.000
_refine_ls_structure_factor_coef Fsqd
_refine_ls_weighting_details 'calc w=1/[\s^2^(Fo^2^)+(0.0551P)^2^+20.0105P] where P=(Fo^2^+2Fc^2^)/3'
_refine_ls_weighting_scheme calc
_refine_ls_wR_factor_gt 0.1425
_refine_ls_wR_factor_ref 0.1503
_reflns_number_gt 10667
_reflns_number_total 12130
_reflns_threshold_expression >2sigma(I)
_cod_data_source_file c3dt52526k.txt
_cod_data_source_block 12008-cut
_cod_depositor_comments
;
The following automatic conversions were performed:

'_symmetry_cell_setting' value 'Orthorhombic' changed to
'orthorhombic' according to
/usr/data/users/saulius/automatic-downloads/current/RSC/lib/dictionaries/cif_core.dic
dictionary named 'cif_core.dic' version 2.4.2 from 2011-04-26.

Automatic conversion script
Id: cif_fix_values 2281 2013-09-26 08:29:07Z andrius 
;
_cod_original_sg_symbol_H-M P2(1)2(1)2(1)
_cod_database_code 7028406

loop_
_symmetry_equiv_pos_as_xyz
'x, y, z'
'-x+1/2, -y, z+1/2'
'-x, y+1/2, -z+1/2'
'x+1/2, -y+1/2, -z'

loop_
_atom_site_label
_atom_site_type_symbol
_atom_site_fract_x
_atom_site_fract_y
_atom_site_fract_z
_atom_site_U_iso_or_equiv
_atom_site_adp_type
_atom_site_occupancy
_atom_site_symmetry_multiplicity
_atom_site_calc_flag
_atom_site_refinement_flags
_atom_site_disorder_assembly
_atom_site_disorder_group
Mo1 Mo -0.55332(5) 0.50327(2) 0.64583(2) 0.04688(16) Uani 1 1 d . . .
P1 P -0.59513(12) 0.48867(5) 0.78217(6) 0.0312(3) Uani 1 1 d . . .
P2 P -0.56407(10) 0.60468(5) 0.75295(5) 0.0243(3) Uani 1 1 d . . .
P3 P -0.36347(12) 0.48540(6) 0.74735(8) 0.0458(4) Uani 1 1 d . . .
P4 P -0.32725(10) 0.60429(6) 0.78535(6) 0.0292(3) Uani 1 1 d . . .
O1P O -0.6249(3) 0.47121(15) 0.72360(15) 0.0330(8) Uani 1 1 d . A .
O11 O -0.6470(4) 0.45982(16) 0.83013(16) 0.0440(10) Uani 1 1 d . A .
O41 O -0.2746(3) 0.64908(16) 0.75231(17) 0.0366(8) Uani 1 1 d . A .
O2P O -0.5276(4) 0.57956(15) 0.69816(16) 0.0458(11) Uani 1 1 d . A .
O3P O -0.4074(4) 0.47180(17) 0.69042(19) 0.0510(11) Uani 1 1 d . A .
O12 O -0.6214(3) 0.55520(15) 0.78833(16) 0.0389(9) Uani 1 1 d . A .
O13 O -0.4652(3) 0.48658(15) 0.78979(16) 0.0401(9) Uani 1 1 d . A .
O24 O -0.4571(3) 0.61444(15) 0.79087(17) 0.0383(9) Uani 1 1 d . A .
O34 O -0.3177(3) 0.54756(16) 0.7486(2) 0.0498(11) Uani 1 1 d . A .
O21 O -0.6314(3) 0.65432(16) 0.7566(2) 0.0463(11) Uani 1 1 d . A .
O31 O -0.2827(5) 0.4464(2) 0.7725(3) 0.0804(18) Uani 1 1 d . A .
O42 O -0.2872(3) 0.59039(18) 0.84265(18) 0.0469(10) Uani 1 1 d . A .
C1S C -0.2686(7) 0.6377(4) 0.6239(3) 0.070(2) Uani 1 1 d . . .
H1S1 H -0.2728 0.6459 0.6647 0.084 Uiso 1 1 calc R . .
H1S2 H -0.3418 0.6246 0.6114 0.084 Uiso 1 1 calc RD . .
Cl2 Cl -0.17280(18) 0.58481(10) 0.61235(8) 0.0754(6) Uani 1 1 d . . .
Cl1 Cl -0.2336(3) 0.69874(13) 0.58779(11) 0.1195(11) Uani 1 1 d . . .
N1 N -0.0709(3) 0.49366(19) 0.46094(16) 0.0321(9) Uani 1 1 d . . .
C111 C -0.1449(5) 0.5255(2) 0.4218(2) 0.0393(13) Uani 1 1 d . . .
H11A H -0.1923 0.4981 0.4018 0.047 Uiso 1 1 calc R . .
H11B H -0.0992 0.5449 0.3932 0.047 Uiso 1 1 calc R . .
C112 C -0.2175(5) 0.5691(3) 0.4507(3) 0.0498(16) Uani 1 1 d . . .
H11C H -0.2617 0.5499 0.4800 0.060 Uiso 1 1 calc R . .
H11D H -0.1702 0.5972 0.4696 0.060 Uiso 1 1 calc R . .
C113 C -0.2946(6) 0.5998(3) 0.4106(3) 0.0573(18) Uani 1 1 d . . .
H11E H -0.2507 0.6211 0.3827 0.069 Uiso 1 1 calc R . .
H11F H -0.3393 0.5717 0.3899 0.069 Uiso 1 1 calc R . .
C114 C -0.3706(6) 0.6403(3) 0.4411(4) 0.068(2) Uani 1 1 d . . .
H11G H -0.4235 0.6189 0.4636 0.103 Uiso 1 1 calc R . .
H11H H -0.4099 0.6635 0.4135 0.103 Uiso 1 1 calc R . .
H11I H -0.3273 0.6648 0.4659 0.103 Uiso 1 1 calc R . .
C121 C 0.0050(4) 0.5325(2) 0.4935(2) 0.0349(12) Uani 1 1 d . . .
H12A H -0.0399 0.5547 0.5203 0.042 Uiso 1 1 calc R . .
H12B H 0.0558 0.5089 0.5160 0.042 Uiso 1 1 calc R . .
C122 C 0.0724(5) 0.5731(3) 0.4590(3) 0.0429(14) Uani 1 1 d . . .
H12C H 0.0232 0.5972 0.4361 0.051 Uiso 1 1 calc R . .
H12D H 0.1206 0.5518 0.4330 0.051 Uiso 1 1 calc R . .
C123 C 0.1421(6) 0.6099(3) 0.4974(3) 0.0539(17) Uani 1 1 d . . .
H12E H 0.0925 0.6328 0.5213 0.065 Uiso 1 1 calc R . .
H12F H 0.1852 0.5851 0.5226 0.065 Uiso 1 1 calc R . .
C124 C 0.2203(7) 0.6494(3) 0.4672(4) 0.071(2) Uani 1 1 d . . .
H12G H 0.2656 0.6276 0.4409 0.106 Uiso 1 1 calc R . .
H12H H 0.2676 0.6682 0.4948 0.106 Uiso 1 1 calc R . .
H12I H 0.1782 0.6777 0.4464 0.106 Uiso 1 1 calc R . .
C131 C -0.0046(5) 0.4532(2) 0.4240(2) 0.0363(13) Uani 1 1 d . . .
H13A H -0.0560 0.4337 0.3983 0.044 Uiso 1 1 calc R . .
H13B H 0.0460 0.4758 0.4005 0.044 Uiso 1 1 calc R . .
C132 C 0.0625(5) 0.4085(2) 0.4546(2) 0.0370(12) Uani 1 1 d . . .
H13C H 0.0129 0.3832 0.4758 0.044 Uiso 1 1 calc R . .
H13D H 0.1127 0.4269 0.4817 0.044 Uiso 1 1 calc R . .
C133 C 0.1288(5) 0.3743(3) 0.4122(3) 0.0439(14) Uani 1 1 d . . .
H13E H 0.0782 0.3562 0.3850 0.053 Uiso 1 1 calc R . .
H13F H 0.1778 0.3999 0.3909 0.053 Uiso 1 1 calc R . .
C134 C 0.1963(6) 0.3298(3) 0.4404(3) 0.0540(17) Uani 1 1 d . . .
H13G H 0.2477 0.3476 0.4666 0.081 Uiso 1 1 calc R . .
H13H H 0.2375 0.3086 0.4119 0.081 Uiso 1 1 calc R . .
H13I H 0.1480 0.3040 0.4610 0.081 Uiso 1 1 calc R . .
C141 C -0.1356(5) 0.4608(2) 0.5051(2) 0.0362(13) Uani 1 1 d . . .
H14A H -0.0832 0.4393 0.5287 0.043 Uiso 1 1 calc R . .
H14B H -0.1736 0.4881 0.5299 0.043 Uiso 1 1 calc R . .
C142 C -0.2193(5) 0.4203(2) 0.4818(3) 0.0421(14) Uani 1 1 d . . .
H14C H -0.1860 0.3977 0.4512 0.050 Uiso 1 1 calc R . .
H14D H -0.2819 0.4417 0.4659 0.050 Uiso 1 1 calc R . .
C143 C -0.2600(5) 0.3812(3) 0.5284(3) 0.0504(16) Uani 1 1 d . . .
H14E H -0.1977 0.3580 0.5418 0.061 Uiso 1 1 calc R . .
H14F H -0.2856 0.4044 0.5604 0.061 Uiso 1 1 calc R . .
C144 C -0.3511(6) 0.3428(3) 0.5105(4) 0.079(3) Uani 1 1 d . . .
H14G H -0.4130 0.3653 0.4967 0.119 Uiso 1 1 calc R . .
H14H H -0.3749 0.3199 0.5426 0.119 Uiso 1 1 calc R . .
H14I H -0.3251 0.3179 0.4804 0.119 Uiso 1 1 calc R . .
N2 N 0.4624(4) 0.4221(3) 0.2801(3) 0.073(2) Uani 1 1 d . . .
C211 C 0.5376(6) 0.3781(4) 0.3075(4) 0.088(3) Uani 1 1 d . . .
H21A H 0.5760 0.3574 0.2772 0.105 Uiso 1 1 calc R . .
H21B H 0.5942 0.3984 0.3295 0.105 Uiso 1 1 calc R . .
C212 C 0.4845(7) 0.3355(5) 0.3455(4) 0.100(3) Uani 1 1 d . . .
H21C H 0.4195 0.3190 0.3267 0.119 Uiso 1 1 calc R . .
H21D H 0.4598 0.3541 0.3806 0.119 Uiso 1 1 calc R . .
C213 C 0.5681(9) 0.2879(6) 0.3599(6) 0.128(5) Uani 1 1 d . . .
H21E H 0.5885 0.2682 0.3247 0.153 Uiso 1 1 calc R . .
H21F H 0.6354 0.3054 0.3754 0.153 Uiso 1 1 calc R . .
C214 C 0.5256(11) 0.2451(7) 0.4016(7) 0.152(6) Uani 1 1 d . . .
H21G H 0.5059 0.2641 0.4367 0.228 Uiso 1 1 calc R . .
H21H H 0.5826 0.2169 0.4090 0.228 Uiso 1 1 calc R . .
H21I H 0.4606 0.2263 0.3860 0.228 Uiso 1 1 calc R . .
C221 C 0.5351(6) 0.4612(4) 0.2448(4) 0.084(2) Uani 1 1 d U . .
H22A H 0.5900 0.4789 0.2700 0.101 Uiso 1 1 calc R . .
H22B H 0.5756 0.4380 0.2171 0.101 Uiso 1 1 calc R . .
C222 C 0.4753(6) 0.5074(5) 0.2137(3) 0.093(3) Uani 1 1 d U . .
H22C H 0.4179 0.4900 0.1898 0.111 Uiso 1 1 calc R . .
H22D H 0.4381 0.5320 0.2415 0.111 Uiso 1 1 calc R . .
C223 C 0.5460(10) 0.5428(4) 0.1779(6) 0.131(4) Uani 1 1 d U . .
H22E H 0.6032 0.5600 0.2020 0.157 Uiso 1 1 calc R . .
H22F H 0.5837 0.5179 0.1506 0.157 Uiso 1 1 calc R . .
C224 C 0.4927(10) 0.5878(5) 0.1466(5) 0.120(4) Uani 1 1 d U . .
H22G H 0.4695 0.5735 0.1098 0.181 Uiso 1 1 calc R . .
H22H H 0.5442 0.6191 0.1414 0.181 Uiso 1 1 calc R . .
H22I H 0.4283 0.6010 0.1675 0.181 Uiso 1 1 calc R . .
C231 C 0.4007(6) 0.4558(4) 0.3241(3) 0.071(2) Uani 1 1 d . . .
H23A H 0.3491 0.4814 0.3045 0.085 Uiso 1 1 calc R . .
H23B H 0.3562 0.4293 0.3469 0.085 Uiso 1 1 calc R . .
C232 C 0.4701(6) 0.4905(4) 0.3635(3) 0.090(3) Uani 1 1 d . . .
H23C H 0.5114 0.5189 0.3415 0.108 Uiso 1 1 calc R . .
H23D H 0.5241 0.4656 0.3823 0.108 Uiso 1 1 calc R . .
C233 C 0.4009(7) 0.5203(4) 0.4079(3) 0.079(3) Uani 1 1 d . . .
H23E H 0.4489 0.5463 0.4293 0.095 Uiso 1 1 calc R . .
H23F H 0.3448 0.5435 0.3886 0.095 Uiso 1 1 calc R . .
C234 C 0.3455(9) 0.4830(5) 0.4477(4) 0.101(4) Uani 1 1 d . . .
H23G H 0.2850 0.4635 0.4286 0.152 Uiso 1 1 calc R . .
H23H H 0.3163 0.5053 0.4790 0.152 Uiso 1 1 calc R . .
H23I H 0.3978 0.4551 0.4621 0.152 Uiso 1 1 calc R . .
C241 C 0.3786(5) 0.3921(4) 0.2434(3) 0.068(2) Uani 1 1 d . . .
H24A H 0.3376 0.4209 0.2218 0.081 Uiso 1 1 calc R . .
H24B H 0.3254 0.3727 0.2682 0.081 Uiso 1 1 calc R . .
C242 C 0.4246(5) 0.3487(4) 0.2019(3) 0.069(2) Uani 1 1 d . . .
H24C H 0.4891 0.3650 0.1824 0.082 Uiso 1 1 calc R . .
H24D H 0.4492 0.3149 0.2228 0.082 Uiso 1 1 calc R . .
C243 C 0.3395(6) 0.3318(3) 0.1589(3) 0.0555(17) Uani 1 1 d . . .
H24E H 0.2715 0.3203 0.1786 0.067 Uiso 1 1 calc R . .
H24F H 0.3219 0.3648 0.1350 0.067 Uiso 1 1 calc R . .
C244 C 0.3772(7) 0.2841(3) 0.1221(3) 0.064(2) Uani 1 1 d . . .
H24G H 0.4451 0.2950 0.1028 0.095 Uiso 1 1 calc R . .
H24H H 0.3204 0.2755 0.0942 0.095 Uiso 1 1 calc R . .
H24I H 0.3909 0.2506 0.1453 0.095 Uiso 1 1 calc R . .
N3 N 0.0384(5) 0.70707(19) 0.2511(3) 0.0618(16) Uani 1 1 d . . .
C311 C -0.0662(9) 0.6721(3) 0.2332(5) 0.112(4) Uani 1 1 d U . .
H31A H -0.1068 0.6611 0.2676 0.134 Uiso 1 1 calc R . .
H31B H -0.0417 0.6370 0.2145 0.134 Uiso 1 1 calc R . .
C312 C -0.1482(10) 0.7045(5) 0.1922(6) 0.132(4) Uani 1 1 d U . .
H31C H -0.1622 0.7427 0.2076 0.159 Uiso 1 1 calc R . .
H31D H -0.1122 0.7092 0.1551 0.159 Uiso 1 1 calc R . .
C313 C -0.2557(10) 0.6752(5) 0.1838(6) 0.117(4) Uani 1 1 d U . .
H31E H -0.2997 0.6942 0.1543 0.140 Uiso 1 1 calc R . .
H31F H -0.2446 0.6353 0.1730 0.140 Uiso 1 1 calc R . .
C314 C -0.3101(11) 0.6795(5) 0.2392(6) 0.119(4) Uani 1 1 d U . .
H31G H -0.2543 0.6833 0.2687 0.178 Uiso 1 1 calc R . .
H31H H -0.3538 0.6455 0.2460 0.178 Uiso 1 1 calc R . .
H31I H -0.3582 0.7127 0.2397 0.178 Uiso 1 1 calc R . .
C321 C 0.0696(7) 0.7470(3) 0.2039(3) 0.067(2) Uani 1 1 d . . .
H32A H 0.0054 0.7712 0.1954 0.080 Uiso 1 1 calc R . .
H32B H 0.1290 0.7720 0.2175 0.080 Uiso 1 1 calc R . .
C322 C 0.1067(8) 0.7198(3) 0.1505(4) 0.078(2) Uani 1 1 d . . .
H32C H 0.0575 0.6880 0.1410 0.094 Uiso 1 1 calc R . .
H32D H 0.1820 0.7048 0.1552 0.094 Uiso 1 1 calc R . .
C323 C 0.1048(8) 0.7631(3) 0.1041(4) 0.084(3) Uani 1 1 d . . .
H32E H 0.0288 0.7770 0.0992 0.101 Uiso 1 1 calc R . .
H32F H 0.1512 0.7956 0.1151 0.101 Uiso 1 1 calc R . .
C324 C 0.1452(9) 0.7399(4) 0.0493(4) 0.098(3) Uani 1 1 d . . .
H32G H 0.2233 0.7307 0.0524 0.148 Uiso 1 1 calc R . .
H32H H 0.1347 0.7681 0.0196 0.148 Uiso 1 1 calc R . .
H32I H 0.1039 0.7057 0.0399 0.148 Uiso 1 1 calc R . .
C331 C 0.0118(6) 0.7451(3) 0.3003(4) 0.064(2) Uani 1 1 d . . .
H33A H -0.0497 0.7700 0.2892 0.077 Uiso 1 1 calc R . .
H33B H 0.0763 0.7696 0.3074 0.077 Uiso 1 1 calc R . .
C332 C -0.0187(6) 0.7161(3) 0.3549(4) 0.073(2) Uani 1 1 d . . .
H33C H 0.0422 0.6913 0.3671 0.087 Uiso 1 1 calc R . .
H33D H -0.0846 0.6923 0.3491 0.087 Uiso 1 1 calc R . .
C333 C -0.0418(6) 0.7597(3) 0.4001(4) 0.081(3) Uani 1 1 d . . .
H33E H -0.1035 0.7838 0.3874 0.097 Uiso 1 1 calc R . .
H33F H 0.0235 0.7843 0.4041 0.097 Uiso 1 1 calc R . .
C334 C -0.0701(8) 0.7353(4) 0.4576(5) 0.101(4) Uani 1 1 d . . .
H33G H -0.1391 0.7142 0.4551 0.151 Uiso 1 1 calc R . .
H33H H -0.0781 0.7660 0.4849 0.151 Uiso 1 1 calc R . .
H33I H -0.0112 0.7099 0.4698 0.151 Uiso 1 1 calc R . .
C341 C 0.1291(7) 0.6664(3) 0.2641(4) 0.066(2) Uani 1 1 d . . .
H34A H 0.1033 0.6396 0.2932 0.080 Uiso 1 1 calc R . .
H34B H 0.1457 0.6443 0.2297 0.080 Uiso 1 1 calc R . .
C342 C 0.2318(7) 0.6935(3) 0.2840(4) 0.070(2) Uani 1 1 d . . .
H34C H 0.2208 0.7105 0.3216 0.084 Uiso 1 1 calc R . .
H34D H 0.2553 0.7234 0.2576 0.084 Uiso 1 1 calc R . .
C343 C 0.3189(7) 0.6460(3) 0.2868(4) 0.076(2) Uani 1 1 d . . .
H34E H 0.2924 0.6149 0.3112 0.091 Uiso 1 1 calc R . .
H34F H 0.3323 0.6305 0.2487 0.091 Uiso 1 1 calc R . .
C344 C 0.4203(8) 0.6695(5) 0.3097(6) 0.129(5) Uani 1 1 d . . .
H34G H 0.4429 0.7020 0.2870 0.194 Uiso 1 1 calc R . .
H34H H 0.4781 0.6407 0.3087 0.194 Uiso 1 1 calc R . .
H34I H 0.4081 0.6815 0.3486 0.194 Uiso 1 1 calc R . .
C1A C -0.6185(13) 0.5678(5) 0.5895(6) 0.042(3) Uani 0.521(8) 1 d PDU A 1
H1A1 H -0.593(3) 0.5477(18) 0.5568(14) 0.051 Uiso 0.521(8) 1 d PD A 1
H1A2 H -0.601(3) 0.6052(9) 0.599(2) 0.051 Uiso 0.521(8) 1 d PD A 1
C2A C -0.6976(14) 0.5364(7) 0.6272(7) 0.040(4) Uani 0.521(8) 1 d PDU A 1
H2A H -0.732(6) 0.553(4) 0.6588(19) 0.048 Uiso 0.521(8) 1 d PD A 1
C3A C -0.7124(11) 0.4824(7) 0.6114(5) 0.047(3) Uani 0.521(8) 1 d PDU A 1
H3A1 H -0.682(5) 0.461(2) 0.5802(18) 0.056 Uiso 0.521(8) 1 d PD A 1
H3A2 H -0.756(4) 0.4521(18) 0.627(2) 0.056 Uiso 0.521(8) 1 d PD A 1
C4A C -0.5358(12) 0.4313(4) 0.6045(5) 0.033(3) Uani 0.521(8) 1 d PU A 1
O4A O -0.5376(10) 0.3919(4) 0.5743(4) 0.059(3) Uani 0.521(8) 1 d PU A 1
C5A C -0.4438(11) 0.5159(6) 0.5823(6) 0.035(3) Uani 0.521(8) 1 d PU A 1
O5A O -0.3963(7) 0.5234(3) 0.5412(4) 0.053(3) Uani 0.521(8) 1 d PU A 1
C1B C -0.5632(13) 0.5752(6) 0.5799(6) 0.041(3) Uani 0.479(8) 1 d PDU A 2
H1B1 H -0.628(3) 0.563(5) 0.560(3) 0.049 Uiso 0.479(8) 1 d PD A 2
H1B2 H -0.587(7) 0.612(3) 0.589(3) 0.049 Uiso 0.479(8) 1 d PD A 2
C2B C -0.4655(14) 0.5478(8) 0.5892(6) 0.057(4) Uani 0.479(8) 1 d PDU A 2
H2B H -0.392(3) 0.5444(10) 0.604(3) 0.068 Uiso 0.479(8) 1 d PD A 2
C3B C -0.4559(16) 0.4896(9) 0.5719(7) 0.066(5) Uani 0.479(8) 1 d PDU A 2
H3B1 H -0.509(5) 0.468(2) 0.554(2) 0.079 Uiso 0.479(8) 1 d PD A 2
H3B2 H -0.396(4) 0.4665(19) 0.575(3) 0.079 Uiso 0.479(8) 1 d PD A 2
C4B C -0.6062(16) 0.4357(5) 0.6062(5) 0.045(4) Uani 0.479(8) 1 d PU A 2
O4B O -0.6300(19) 0.3986(5) 0.5761(6) 0.106(6) Uani 0.479(8) 1 d PU A 2
C5B C -0.7179(16) 0.5185(8) 0.6141(7) 0.031(3) Uani 0.479(8) 1 d PU A 2
O5B O -0.8054(7) 0.5191(4) 0.5966(4) 0.047(3) Uani 0.479(8) 1 d PU A 2

loop_
_atom_site_aniso_label
_atom_site_aniso_U_11
_atom_site_aniso_U_22
_atom_site_aniso_U_33
_atom_site_aniso_U_23
_atom_site_aniso_U_13
_atom_site_aniso_U_12
Mo1 0.0745(4) 0.0371(3) 0.0291(2) -0.0047(2) 0.0033(2) -0.0244(3)
P1 0.0431(8) 0.0199(7) 0.0305(7) 0.0024(5) -0.0026(6) -0.0084(6)
P2 0.0231(6) 0.0200(5) 0.0297(6) -0.0012(5) -0.0036(5) -0.0020(5)
P3 0.0353(8) 0.0371(8) 0.0651(10) -0.0158(7) -0.0056(8) 0.0158(6)
P4 0.0186(6) 0.0337(7) 0.0351(7) -0.0008(6) 0.0025(5) -0.0043(5)
O1P 0.040(2) 0.0286(18) 0.0308(19) 0.0031(15) -0.0030(16) -0.0065(16)
O11 0.064(3) 0.038(2) 0.030(2) 0.0042(16) 0.0012(19) -0.013(2)
O41 0.0327(19) 0.035(2) 0.042(2) 0.0042(17) 0.0094(18) 0.0044(16)
O2P 0.078(3) 0.0260(19) 0.034(2) -0.0013(16) 0.001(2) -0.005(2)
O3P 0.053(3) 0.041(2) 0.059(3) -0.012(2) 0.007(2) 0.005(2)
O12 0.053(2) 0.0252(19) 0.039(2) -0.0022(16) 0.0112(19) -0.0039(17)
O13 0.042(2) 0.034(2) 0.044(2) 0.0111(16) -0.0098(18) -0.0072(17)
O24 0.0222(18) 0.039(2) 0.054(2) -0.0096(17) 0.0007(18) -0.0004(17)
O34 0.028(2) 0.031(2) 0.091(3) -0.003(2) 0.020(2) 0.0096(16)
O21 0.0275(19) 0.026(2) 0.085(3) -0.002(2) -0.011(2) 0.0071(16)
O31 0.062(3) 0.047(3) 0.132(5) -0.008(3) -0.018(3) 0.027(3)
O42 0.033(2) 0.055(3) 0.053(3) 0.009(2) -0.0016(19) -0.0092(18)
C1S 0.067(5) 0.093(6) 0.050(4) -0.016(4) -0.004(4) 0.035(5)
Cl2 0.0793(13) 0.1030(16) 0.0438(9) -0.0203(10) -0.0094(9) 0.0497(12)
Cl1 0.182(3) 0.105(2) 0.0719(15) 0.0246(14) 0.0229(18) 0.049(2)
N1 0.032(2) 0.035(2) 0.030(2) -0.0008(19) 0.0002(17) -0.005(2)
C111 0.039(3) 0.043(3) 0.037(3) 0.001(2) -0.009(3) -0.004(3)
C112 0.044(4) 0.048(4) 0.057(4) 0.004(3) -0.013(3) 0.004(3)
C113 0.047(4) 0.055(4) 0.070(5) 0.016(4) -0.022(3) -0.007(3)
C114 0.054(4) 0.048(4) 0.104(6) 0.010(4) -0.019(4) 0.011(3)
C121 0.030(3) 0.041(3) 0.034(3) -0.011(2) -0.001(2) -0.003(2)
C122 0.044(4) 0.043(3) 0.041(3) -0.008(3) 0.008(3) -0.009(3)
C123 0.047(4) 0.052(4) 0.062(4) -0.004(3) -0.016(3) -0.013(3)
C124 0.058(5) 0.061(5) 0.093(6) -0.009(4) -0.003(4) -0.026(4)
C131 0.038(3) 0.043(3) 0.028(3) -0.007(2) 0.003(2) -0.005(3)
C132 0.040(3) 0.034(3) 0.037(3) -0.002(2) 0.002(3) 0.002(3)
C133 0.043(3) 0.044(3) 0.044(3) -0.002(3) 0.007(3) -0.007(3)
C134 0.051(4) 0.048(4) 0.063(4) 0.006(3) 0.004(3) 0.009(3)
C141 0.039(3) 0.037(3) 0.033(3) 0.000(2) 0.009(2) -0.002(2)
C142 0.037(3) 0.033(3) 0.056(4) -0.007(3) 0.004(3) -0.004(3)
C143 0.049(4) 0.039(3) 0.064(4) -0.007(3) 0.016(3) -0.010(3)
C144 0.054(5) 0.046(4) 0.138(8) -0.001(5) 0.017(5) -0.010(3)
N2 0.027(3) 0.122(6) 0.070(4) -0.046(4) 0.011(3) -0.013(3)
C211 0.028(4) 0.148(9) 0.088(6) -0.047(6) 0.013(4) -0.021(5)
C212 0.041(4) 0.162(10) 0.096(7) -0.034(7) -0.002(5) -0.021(6)
C213 0.061(6) 0.202(14) 0.120(9) 0.012(10) -0.023(7) -0.028(8)
C214 0.103(10) 0.184(14) 0.170(14) -0.080(12) -0.007(9) -0.034(10)
C221 0.042(4) 0.131(7) 0.080(5) -0.065(4) 0.026(4) -0.036(4)
C222 0.049(4) 0.174(9) 0.055(4) -0.026(5) 0.011(3) -0.042(5)
C223 0.129(9) 0.071(5) 0.193(11) -0.066(5) 0.103(8) -0.048(6)
C224 0.146(10) 0.131(8) 0.084(7) -0.046(5) 0.046(6) -0.093(7)
C231 0.037(4) 0.111(6) 0.066(5) -0.041(5) 0.011(3) -0.022(4)
C232 0.056(5) 0.137(8) 0.077(5) -0.053(6) 0.010(4) -0.040(5)
C233 0.067(5) 0.103(7) 0.068(5) -0.033(5) 0.011(4) -0.032(5)
C234 0.117(8) 0.123(9) 0.064(5) -0.036(5) 0.007(5) -0.044(7)
C241 0.027(3) 0.105(6) 0.072(5) -0.039(5) 0.017(3) -0.023(4)
C242 0.032(4) 0.093(6) 0.080(5) -0.040(4) 0.013(3) -0.017(4)
C243 0.057(4) 0.058(4) 0.052(4) -0.013(3) 0.005(3) 0.002(3)
C244 0.081(5) 0.056(4) 0.054(4) -0.011(3) -0.003(4) 0.002(4)
N3 0.061(4) 0.019(2) 0.106(5) -0.002(3) -0.017(4) -0.005(2)
C311 0.121(8) 0.026(3) 0.190(11) -0.001(5) -0.056(8) -0.033(4)
C312 0.121(8) 0.081(7) 0.195(12) 0.024(8) -0.058(7) -0.015(6)
C313 0.112(8) 0.066(6) 0.173(10) -0.017(7) -0.036(7) -0.011(6)
C314 0.137(9) 0.073(6) 0.147(9) -0.006(7) -0.058(7) -0.002(6)
C321 0.076(5) 0.024(3) 0.101(6) 0.002(3) -0.026(5) -0.004(3)
C322 0.096(6) 0.033(3) 0.105(7) -0.004(4) -0.020(5) -0.013(4)
C323 0.095(7) 0.042(4) 0.116(8) -0.017(5) -0.016(6) -0.007(4)
C324 0.105(8) 0.075(6) 0.116(8) -0.016(6) -0.002(7) -0.025(6)
C331 0.042(4) 0.023(3) 0.128(7) -0.001(4) 0.006(4) -0.010(3)
C332 0.056(4) 0.033(3) 0.129(7) 0.008(4) 0.011(5) 0.000(3)
C333 0.043(4) 0.042(4) 0.158(9) -0.001(5) 0.023(5) 0.005(3)
C334 0.070(6) 0.076(6) 0.156(10) 0.003(6) 0.052(7) 0.020(5)
C341 0.079(5) 0.024(3) 0.096(6) 0.002(3) -0.008(5) 0.009(3)
C342 0.082(6) 0.053(4) 0.076(5) 0.001(4) -0.017(4) 0.022(4)
C343 0.064(5) 0.052(4) 0.111(7) -0.023(4) -0.012(5) -0.002(4)
C344 0.055(6) 0.096(8) 0.236(16) -0.021(9) -0.011(8) 0.000(5)
C1A 0.063(9) 0.023(6) 0.041(7) -0.017(5) -0.028(6) -0.001(6)
C2A 0.049(8) 0.047(9) 0.023(8) -0.017(6) -0.014(5) 0.016(6)
C3A 0.054(8) 0.054(8) 0.033(7) -0.009(7) 0.003(6) -0.010(7)
C4A 0.046(7) 0.008(4) 0.046(7) 0.004(4) 0.023(6) 0.006(5)
O4A 0.084(8) 0.026(4) 0.067(6) -0.012(4) 0.022(6) -0.003(5)
C5A 0.040(7) 0.016(6) 0.050(8) -0.009(6) 0.010(6) -0.002(6)
O5A 0.058(6) 0.034(4) 0.067(6) -0.005(4) 0.024(4) -0.012(4)
C1B 0.039(7) 0.028(6) 0.054(8) -0.006(5) 0.001(7) -0.021(5)
C2B 0.056(8) 0.059(9) 0.057(9) -0.018(8) 0.010(7) 0.004(7)
C3B 0.055(9) 0.074(11) 0.069(10) -0.047(10) -0.023(8) 0.015(9)
C4B 0.083(12) 0.026(6) 0.026(6) -0.007(5) -0.010(8) 0.028(8)
O4B 0.195(18) 0.046(7) 0.076(9) -0.017(6) -0.019(11) -0.012(10)
C5B 0.046(7) 0.032(10) 0.016(8) -0.016(7) 0.001(6) 0.008(8)
O5B 0.037(5) 0.055(6) 0.049(5) 0.004(4) -0.009(4) -0.011(4)

loop_
_atom_type_symbol
_atom_type_description
_atom_type_scat_dispersion_real
_atom_type_scat_dispersion_imag
_atom_type_scat_source
C C 0.0033 0.0016 'International Tables Vol C Tables 4.2.6.8 and 6.1.1.4'
H H 0.0000 0.0000 'International Tables Vol C Tables 4.2.6.8 and 6.1.1.4'
N N 0.0061 0.0033 'International Tables Vol C Tables 4.2.6.8 and 6.1.1.4'
O O 0.0106 0.0060 'International Tables Vol C Tables 4.2.6.8 and 6.1.1.4'
P P 0.1023 0.0942 'International Tables Vol C Tables 4.2.6.8 and 6.1.1.4'
Cl Cl 0.1484 0.1585 'International Tables Vol C Tables 4.2.6.8 and 6.1.1.4'
Mo Mo -1.6832 0.6857 'International Tables Vol C Tables 4.2.6.8 and 6.1.1.4'

loop_
_geom_angle_atom_site_label_1
_geom_angle_atom_site_label_2
_geom_angle_atom_site_label_3
_geom_angle
C4B Mo1 C2A 85.6(7)
C4B Mo1 C4A 25.3(5)
C2A Mo1 C4A 109.1(6)
C4B Mo1 C2B 106.2(7)
C2A Mo1 C2B 96.6(8)
C4A Mo1 C2B 93.6(6)
C4B Mo1 C5A 88.8(7)
C2A Mo1 C5A 111.0(7)
C4A Mo1 C5A 71.8(5)
C2B Mo1 C5A 23.3(4)
C4B Mo1 C3B 70.4(7)
C2A Mo1 C3B 111.7(7)
C4A Mo1 C3B 53.4(7)
C2B Mo1 C3B 40.5(6)
C5A Mo1 C3B 18.7(5)
C4B Mo1 C3A 48.6(7)
C2A Mo1 C3A 37.6(5)
C4A Mo1 C3A 73.3(6)
C2B Mo1 C3A 110.0(6)
C5A Mo1 C3A 109.9(5)
C3B Mo1 C3A 98.7(6)
C4B Mo1 C5B 70.5(7)
C2A Mo1 C5B 15.1(5)
C4A Mo1 C5B 94.1(6)
C2B Mo1 C5B 99.9(7)
C5A Mo1 C5B 108.8(6)
C3B Mo1 C5B 104.6(6)
C3A Mo1 C5B 22.9(5)
C4B Mo1 C1A 99.0(5)
C2A Mo1 C1A 42.3(7)
C4A Mo1 C1A 109.8(5)
C2B Mo1 C1A 54.4(7)
C5A Mo1 C1A 71.4(6)
C3B Mo1 C1A 78.8(7)
C3A Mo1 C1A 66.5(6)
C5B Mo1 C1A 48.3(7)
C4B Mo1 O1P 89.5(5)
C2A Mo1 O1P 88.4(6)
C4A Mo1 O1P 99.4(3)
C2B Mo1 O1P 163.7(5)
C5A Mo1 O1P 160.3(4)
C3B Mo1 O1P 149.7(6)
C3A Mo1 O1P 83.3(4)
C5B Mo1 O1P 89.0(5)
C1A Mo1 O1P 128.2(5)
C4B Mo1 O3P 102.7(5)
C2A Mo1 O3P 164.1(5)
C4A Mo1 O3P 81.9(4)
C2B Mo1 O3P 94.0(5)
C5A Mo1 O3P 83.0(4)
C3B Mo1 O3P 84.0(5)
C3A Mo1 O3P 146.1(5)
C5B Mo1 O3P 165.8(5)
C1A Mo1 O3P 145.8(5)
O1P Mo1 O3P 78.28(15)
C4B Mo1 O2P 168.3(6)
C2A Mo1 O2P 85.9(4)
C4A Mo1 O2P 165.0(5)
C2B Mo1 O2P 82.7(5)
C5A Mo1 O2P 101.8(4)
C3B Mo1 O2P 120.3(6)
C3A Mo1 O2P 121.7(5)
C5B Mo1 O2P 100.9(5)
C1A Mo1 O2P 79.9(3)
O1P Mo1 O2P 82.22(14)
O3P Mo1 O2P 83.79(16)
O11 P1 O1P 119.2(2)
O11 P1 O13 108.9(2)
O1P P1 O13 109.8(2)
O11 P1 O12 107.3(2)
O1P P1 O12 107.8(2)
O13 P1 O12 102.5(2)
O21 P2 O2P 123.1(3)
O21 P2 O24 108.2(2)
O2P P2 O24 107.8(2)
O21 P2 O12 108.5(2)
O2P P2 O12 107.1(2)
O24 P2 O12 99.5(2)
O31 P3 O3P 118.1(3)
O31 P3 O34 110.0(3)
O3P P3 O34 110.3(3)
O31 P3 O13 105.8(3)
O3P P3 O13 107.3(2)
O34 P3 O13 104.3(2)
O41 P4 O42 120.5(2)
O41 P4 O24 111.5(2)
O42 P4 O24 106.4(2)
O41 P4 O34 106.4(2)
O42 P4 O34 106.9(3)
O24 P4 O34 103.9(2)
P1 O1P Mo1 126.5(2)
P2 O2P Mo1 140.3(3)
P3 O3P Mo1 130.9(2)
P2 O12 P1 125.4(3)
P1 O13 P3 134.3(3)
P2 O24 P4 137.3(3)
P3 O34 P4 140.0(3)
Cl2 C1S Cl1 111.0(5)
C111 N1 C121 112.2(4)
C111 N1 C141 111.9(4)
C121 N1 C141 105.8(4)
C111 N1 C131 106.0(4)
C121 N1 C131 110.6(4)
C141 N1 C131 110.3(4)
N1 C111 C112 114.2(5)
C113 C112 C111 113.7(6)
C114 C113 C112 112.4(6)
C122 C121 N1 116.1(4)
C121 C122 C123 110.0(5)
C124 C123 C122 114.8(6)
C132 C131 N1 116.5(4)
C131 C132 C133 109.8(5)
C134 C133 C132 111.7(5)
C142 C141 N1 114.9(5)
C141 C142 C143 109.9(5)
C144 C143 C142 113.8(7)
C231 N2 C241 108.0(5)
C231 N2 C221 110.2(6)
C241 N2 C221 110.9(6)
C231 N2 C211 111.2(7)
C241 N2 C211 109.1(7)
C221 N2 C211 107.4(6)
C212 C211 N2 117.1(6)
C211 C212 C213 109.7(8)
C214 C213 C212 114.0(10)
C222 C221 N2 115.4(6)
C223 C222 C221 114.5(8)
C224 C223 C222 116.8(10)
C232 C231 N2 115.9(6)
C231 C232 C233 111.9(6)
C234 C233 C232 115.0(8)
N2 C241 C242 116.0(5)
C243 C242 C241 111.3(6)
C244 C243 C242 112.6(6)
C341 N3 C331 112.5(6)
C341 N3 C321 111.6(6)
C331 N3 C321 104.6(5)
C341 N3 C311 108.3(5)
C331 N3 C311 110.4(7)
C321 N3 C311 109.3(6)
N3 C311 C312 114.7(6)
C313 C312 C311 114.1(9)
C314 C313 C312 103.9(11)
C322 C321 N3 115.8(5)
C321 C322 C323 108.9(6)
C324 C323 C322 112.5(7)
N3 C331 C332 116.3(5)
C331 C332 C333 110.0(6)
C332 C333 C334 114.7(7)
C342 C341 N3 114.2(5)
C341 C342 C343 106.1(6)
C344 C343 C342 108.6(7)
C2A C1A Mo1 61.6(7)
C3A C2A C1A 112.8(14)
C3A C2A Mo1 78.8(9)
C1A C2A Mo1 76.1(9)
C2A C3A Mo1 63.7(9)
O4A C4A Mo1 169.4(12)
O5A C5A Mo1 169.3(12)
C2B C1B Mo1 59.8(9)
C1B C2B C3B 118.4(15)
C1B C2B Mo1 84.1(9)
C3B C2B Mo1 74.5(12)
C2B C3B Mo1 65.0(9)
O4B C4B Mo1 170.5(16)
O5B C5B Mo1 171.1(16)

loop_
_geom_bond_atom_site_label_1
_geom_bond_atom_site_label_2
_geom_bond_distance
Mo1 C4B 1.965(14)
Mo1 C2A 1.975(16)
Mo1 C4A 1.979(11)
Mo1 C2B 2.016(16)
Mo1 C5A 2.038(13)
Mo1 C3B 2.144(19)
Mo1 C3A 2.162(14)
Mo1 C5B 2.17(2)
Mo1 C1A 2.181(13)
Mo1 O1P 2.181(4)
Mo1 O3P 2.200(5)
Mo1 O2P 2.216(4)
P1 O11 1.471(4)
P1 O1P 1.497(4)
P1 O13 1.595(4)
P1 O12 1.615(4)
P2 O21 1.436(4)
P2 O2P 1.499(4)
P2 O24 1.601(4)
P2 O12 1.603(4)
P3 O31 1.477(5)
P3 O3P 1.491(5)
P3 O34 1.575(4)
P3 O13 1.598(4)
P4 O41 1.468(4)
P4 O42 1.483(4)
P4 O24 1.606(4)
P4 O34 1.607(4)
C1S Cl2 1.734(7)
C1S Cl1 1.736(9)
N1 C111 1.499(7)
N1 C121 1.518(6)
N1 C141 1.526(7)
N1 C131 1.531(7)
C111 C112 1.524(9)
C112 C113 1.523(9)
C113 C114 1.517(11)
C121 C122 1.508(8)
C122 C123 1.522(8)
C123 C124 1.515(10)
C131 C132 1.521(8)
C132 C133 1.525(8)
C133 C134 1.496(9)
C141 C142 1.506(8)
C142 C143 1.526(9)
C143 C144 1.498(10)
N2 C231 1.516(9)
N2 C241 1.520(8)
N2 C221 1.532(11)
N2 C211 1.533(12)
C211 C212 1.501(13)
C212 C213 1.556(15)
C213 C214 1.510(18)
C221 C222 1.509(14)
C222 C223 1.472(13)
C223 C224 1.452(17)
C231 C232 1.506(9)
C232 C233 1.526(11)
C233 C234 1.459(12)
C241 C242 1.529(9)
C242 C243 1.510(9)
C243 C244 1.499(9)
N3 C341 1.499(9)
N3 C331 1.511(10)
N3 C321 1.517(10)
N3 C311 1.578(10)
C311 C312 1.593(14)
C312 C313 1.496(15)
C313 C314 1.479(17)
C321 C322 1.494(12)
C322 C323 1.506(12)
C323 C324 1.497(13)
C331 C332 1.517(11)
C332 C333 1.517(12)
C333 C334 1.525(13)
C341 C342 1.484(11)
C342 C343 1.549(10)
C343 C344 1.460(12)
C1A C2A 1.51(2)
C2A C3A 1.344(17)
C4A O4A 1.177(14)
C5A O5A 1.149(16)
C1B C2B 1.37(2)
C2B C3B 1.44(2)
C4B O4B 1.170(18)
C5B O5B 1.14(2)
